data_7213636
loop_
_publ_author_name
'Feng, Xun'
'Chen, Jun-Ling'
'Wang, Li-Ya'
'Xie, Shi-Yu'
'Yang, Song'
'Huo, Su-Zhen'
'Ng, Seik-Weng'

_publ_section_title
;
 A series of homonuclear lanthanide complexes incorporating isonicotinic
 based carboxylate tectonic and oxalate coligand: structures, luminescent
 and magnetic properties
;
_journal_issue 7
_journal_name_full CrystEngComm
_journal_page_first 1334
_journal_paper_doi 10.1039/c3ce41674g
_journal_volume 16
_journal_year 2014
_chemical_formula_moiety 'Eu (H2 O)2 (C2 O4) (C9 H6 N O3), H2 O'
_chemical_formula_sum 'C9 H12 Eu N O10'
_chemical_formula_weight 446.16
_chemical_name_systematic
; 
 ? 
;
_space_group_IT_number 2
_symmetry_cell_setting triclinic
_symmetry_space_group_name_Hall '-P 1'
_symmetry_space_group_name_H-M 'P -1'
_atom_sites_solution_hydrogens geom
_atom_sites_solution_primary direct
_atom_sites_solution_secondary difmap
_audit_creation_method SHELXL-97
_cell_angle_alpha 106.6540(10)
_cell_angle_beta 102.6600(10)
_cell_angle_gamma 94.3800(10)
_cell_formula_units_Z 2
_cell_length_a 7.5491(5)
_cell_length_b 8.7078(5)
_cell_length_c 10.8240(7)
_cell_measurement_temperature 293(2)
_cell_volume 657.69(7)
_computing_structure_refinement 'SHELXL-97 (Sheldrick, 1997)'
_computing_structure_solution 'SHELXS-97 (Sheldrick, 1990)'
_diffrn_ambient_temperature 293(2)
_diffrn_measured_fraction_theta_full 0.980
_diffrn_measured_fraction_theta_max 0.980
_diffrn_radiation_monochromator graphite
_diffrn_radiation_source 'fine-focus sealed tube'
_diffrn_radiation_type MoK\a
_diffrn_radiation_wavelength 0.71073
_diffrn_reflns_av_R_equivalents 0.0105
_diffrn_reflns_av_sigmaI/netI 0.0164
_diffrn_reflns_limit_h_max 9
_diffrn_reflns_limit_h_min -9
_diffrn_reflns_limit_k_max 10
_diffrn_reflns_limit_k_min -11
_diffrn_reflns_limit_l_max 13
_diffrn_reflns_limit_l_min -13
_diffrn_reflns_number 5816
_diffrn_reflns_theta_full 27.49
_diffrn_reflns_theta_max 27.49
_diffrn_reflns_theta_min 2.47
_exptl_absorpt_coefficient_mu 4.822
_exptl_absorpt_correction_type multi-scan
_exptl_absorpt_process_details sadabs
_exptl_crystal_colour colorless
_exptl_crystal_density_diffrn 2.253
_exptl_crystal_density_method 'not measured'
_exptl_crystal_description block
_exptl_crystal_F_000 432
_exptl_crystal_size_max 0.25
_exptl_crystal_size_mid 0.18
_exptl_crystal_size_min 0.14
_refine_diff_density_max 0.719
_refine_diff_density_min -0.659
_refine_diff_density_rms 0.077
_refine_ls_extinction_method none
_refine_ls_goodness_of_fit_ref 1.046
_refine_ls_hydrogen_treatment mixed
_refine_ls_matrix_type full
_refine_ls_number_parameters 215
_refine_ls_number_reflns 2960
_refine_ls_number_restraints 19
_refine_ls_restrained_S_all 1.047
_refine_ls_R_factor_all 0.0150
_refine_ls_R_factor_gt 0.0143
_refine_ls_shift/su_max 0.002
_refine_ls_shift/su_mean 0.000
_refine_ls_structure_factor_coef Fsqd
_refine_ls_weighting_details 'calc w=1/[\s^2^(Fo^2^)+(0.0198P)^2^+0.4988P] where P=(Fo^2^+2Fc^2^)/3'
_refine_ls_weighting_scheme calc
_refine_ls_wR_factor_gt 0.0361
_refine_ls_wR_factor_ref 0.0365
_reflns_number_gt 2865
_reflns_number_total 2960
_reflns_threshold_expression >2sigma(I)
_cod_data_source_file c3ce41674g.txt
_cod_data_source_block eu
_cod_depositor_comments
;
 Removing the '_symmetry_space_group_name_' data item since it was not found
 in the core CIF dictionary and the same information was already provided in
 the official space group data items. No information was lost by removing
 this data item.

 Antanas Vaitkus,
 2017-03-06

The following automatic conversions were performed:

'_symmetry_cell_setting' value 'Triclinic' changed to 'triclinic'
according to
/usr/data/users/saulius/automatic-downloads/current/RSC/lib/dictionaries/cif_core.dic
dictionary named 'cif_core.dic' version 2.4.2 from 2011-04-26.

Automatic conversion script
Id: cif_fix_values 2281 2013-09-26 08:29:07Z andrius 
;
_cod_database_code 7213636

loop_
_symmetry_equiv_pos_as_xyz
'x, y, z'
'-x, -y, -z'

loop_
_atom_site_label
_atom_site_type_symbol
_atom_site_fract_x
_atom_site_fract_y
_atom_site_fract_z
_atom_site_U_iso_or_equiv
_atom_site_adp_type
_atom_site_occupancy
_atom_site_symmetry_multiplicity
_atom_site_calc_flag
_atom_site_refinement_flags
_atom_site_disorder_assembly
_atom_site_disorder_group
Eu1 Eu 0.747268(13) 0.756510(11) 0.585553(9) 0.01375(4) Uani 1 1 d . . .
O1 O 0.4889(2) 0.6859(2) 0.39876(16) 0.0236(3) Uani 1 1 d . . .
O2 O 0.4147(2) 0.4165(2) 0.33444(17) 0.0242(3) Uani 1 1 d . . .
O3 O 0.1565(3) 0.8225(2) -0.00578(18) 0.0393(5) Uani 1 1 d . . .
O4 O 1.0636(2) 0.8602(2) 0.58210(19) 0.0291(4) Uani 1 1 d . . .
O5 O 1.2347(2) 1.0196(2) 0.50838(18) 0.0259(4) Uani 1 1 d . . .
O6 O 0.9676(2) 0.58661(19) 0.65973(15) 0.0208(3) Uani 1 1 d . . .
O7 O 1.1789(2) 0.4369(2) 0.59693(16) 0.0255(4) Uani 1 1 d . . .
O1W O 0.5281(3) 0.9235(2) 0.66296(18) 0.0302(4) Uani 1 1 d D . .
H11 H 0.489(4) 0.905(4) 0.724(2) 0.045 Uiso 1 1 d D . .
H12 H 0.446(3) 0.952(4) 0.612(2) 0.045 Uiso 1 1 d D . .
O2W O 0.8860(3) 0.9015(2) 0.81742(16) 0.0277(4) Uani 1 1 d D . .
H21 H 0.972(3) 0.873(3) 0.867(2) 0.042 Uiso 1 1 d D . .
H22 H 0.857(4) 0.987(2) 0.862(3) 0.042 Uiso 1 1 d D . .
O3W O 0.4692(8) 0.9625(7) -0.0857(5) 0.0704(16) Uani 0.50 1 d PU . 1
H31 H 0.4028 0.9406 -0.0383 0.084 Uiso 0.50 1 d PR . 1
H32 H 0.5650 1.0242 -0.0360 0.084 Uiso 0.50 1 d PR . 1
O3W' O 0.3626(9) 0.8109(9) -0.1912(7) 0.0839(19) Uani 0.50 1 d PU A 2
H33 H 0.3083 0.7908 -0.1364 0.101 Uiso 0.50 1 d PR A 2
H34 H 0.4166 0.7324 -0.2199 0.101 Uiso 0.50 1 d PR A 2
N1 N 0.1728(3) 0.5519(2) -0.07823(19) 0.0247(4) Uani 1 1 d D . .
H1 H 0.121(4) 0.554(4) -0.1582(15) 0.030 Uiso 1 1 d D . .
C1 C 0.4183(3) 0.5517(3) 0.3137(2) 0.0175(4) Uani 1 1 d . . .
C2 C 0.3314(3) 0.5518(3) 0.1733(2) 0.0182(4) Uani 1 1 d . . .
C3 C 0.2882(3) 0.6945(3) 0.1526(2) 0.0238(5) Uani 1 1 d . . .
H3 H 0.3148 0.7897 0.2240 0.029 Uiso 1 1 calc R . .
C4 C 0.2028(4) 0.6972(3) 0.0220(2) 0.0253(5) Uani 1 1 d . . .
C5 C 0.2169(3) 0.4089(3) -0.0604(2) 0.0228(5) Uani 1 1 d . . .
C6 C 0.2957(3) 0.4068(3) 0.0659(2) 0.0219(5) Uani 1 1 d . . .
H6 H 0.3253 0.3107 0.0806 0.026 Uiso 1 1 calc R . .
C7 C 0.1756(4) 0.2618(3) -0.1816(2) 0.0316(6) Uani 1 1 d . . .
H7A H 0.0545 0.2568 -0.2353 0.047 Uiso 1 1 calc R . .
H7B H 0.1821 0.1661 -0.1546 0.047 Uiso 1 1 calc R . .
H7C H 0.2637 0.2684 -0.2324 0.047 Uiso 1 1 calc R . .
C8 C 1.0853(3) 0.9642(3) 0.5262(2) 0.0188(4) Uani 1 1 d . . .
C9 C 1.0423(3) 0.5068(3) 0.5741(2) 0.0166(4) Uani 1 1 d . . .

loop_
_atom_site_aniso_label
_atom_site_aniso_U_11
_atom_site_aniso_U_22
_atom_site_aniso_U_33
_atom_site_aniso_U_23
_atom_site_aniso_U_13
_atom_site_aniso_U_12
Eu1 0.01574(6) 0.01287(6) 0.01293(6) 0.00477(4) 0.00264(4) 0.00387(4)
O1 0.0258(8) 0.0225(8) 0.0173(8) 0.0037(6) -0.0027(6) 0.0052(7)
O2 0.0264(8) 0.0242(9) 0.0246(8) 0.0148(7) 0.0033(7) 0.0002(7)
O3 0.0629(14) 0.0226(9) 0.0241(9) 0.0057(7) -0.0073(9) 0.0174(9)
O4 0.0213(8) 0.0321(10) 0.0429(11) 0.0268(8) 0.0063(8) 0.0039(7)
O5 0.0173(8) 0.0280(9) 0.0395(10) 0.0206(8) 0.0080(7) 0.0051(7)
O6 0.0278(8) 0.0228(8) 0.0153(7) 0.0073(6) 0.0077(6) 0.0121(7)
O7 0.0280(9) 0.0321(9) 0.0166(8) 0.0066(7) 0.0035(7) 0.0164(7)
O1W 0.0307(10) 0.0365(10) 0.0244(9) 0.0082(8) 0.0059(7) 0.0188(8)
O2W 0.0334(10) 0.0242(9) 0.0183(8) 0.0005(7) -0.0029(7) 0.0120(7)
O3W 0.072(3) 0.085(4) 0.050(3) 0.012(3) 0.030(3) -0.019(3)
O3W' 0.090(4) 0.096(5) 0.081(4) 0.031(4) 0.047(4) 0.013(4)
N1 0.0357(11) 0.0211(10) 0.0137(9) 0.0048(8) -0.0004(8) 0.0048(8)
C1 0.0150(10) 0.0224(11) 0.0172(10) 0.0089(8) 0.0042(8) 0.0044(8)
C2 0.0186(10) 0.0187(11) 0.0161(10) 0.0061(8) 0.0011(8) 0.0014(8)
C3 0.0321(13) 0.0172(11) 0.0167(11) 0.0021(8) -0.0009(9) 0.0040(9)
C4 0.0331(13) 0.0196(11) 0.0191(11) 0.0048(9) -0.0011(10) 0.0065(10)
C5 0.0302(12) 0.0181(11) 0.0181(11) 0.0036(9) 0.0053(9) 0.0010(9)
C6 0.0298(12) 0.0146(10) 0.0210(11) 0.0064(8) 0.0045(9) 0.0034(9)
C7 0.0493(16) 0.0211(12) 0.0199(12) 0.0011(9) 0.0073(11) 0.0022(11)
C8 0.0177(10) 0.0177(10) 0.0208(11) 0.0067(8) 0.0034(8) 0.0032(8)
C9 0.0199(10) 0.0156(10) 0.0146(10) 0.0053(8) 0.0036(8) 0.0044(8)

loop_
_atom_type_symbol
_atom_type_description
_atom_type_scat_dispersion_real
_atom_type_scat_dispersion_imag
_atom_type_scat_source
C C 0.0033 0.0016 'International Tables Vol C Tables 4.2.6.8 and 6.1.1.4'
H H 0.0000 0.0000 'International Tables Vol C Tables 4.2.6.8 and 6.1.1.4'
N N 0.0061 0.0033 'International Tables Vol C Tables 4.2.6.8 and 6.1.1.4'
O O 0.0106 0.0060 'International Tables Vol C Tables 4.2.6.8 and 6.1.1.4'
Eu Eu -0.1578 3.6682 'International Tables Vol C Tables 4.2.6.8 and 6.1.1.4'

loop_
_geom_angle_atom_site_label_1
_geom_angle_atom_site_label_2
_geom_angle_atom_site_label_3
_geom_angle
_geom_angle_site_symmetry_1
_geom_angle_site_symmetry_3
O2 Eu1 O1 86.00(6) 2_666 .
O2 Eu1 O7 100.47(6) 2_666 2_766
O1 Eu1 O7 71.65(6) . 2_766
O2 Eu1 O2W 85.18(6) 2_666 .
O1 Eu1 O2W 149.64(6) . .
O7 Eu1 O2W 138.60(6) 2_766 .
O2 Eu1 O1W 79.33(7) 2_666 .
O1 Eu1 O1W 75.95(6) . .
O7 Eu1 O1W 147.52(6) 2_766 .
O2W Eu1 O1W 73.88(6) . .
O2 Eu1 O5 151.10(6) 2_666 2_776
O1 Eu1 O5 75.45(6) . 2_776
O7 Eu1 O5 94.56(6) 2_766 2_776
O2W Eu1 O5 99.66(6) . 2_776
O1W Eu1 O5 74.82(6) . 2_776
O2 Eu1 O6 74.29(6) 2_666 .
O1 Eu1 O6 129.64(5) . .
O7 Eu1 O6 67.32(5) 2_766 .
O2W Eu1 O6 75.16(5) . .
O1W Eu1 O6 140.57(6) . .
O5 Eu1 O6 134.57(6) 2_776 .
O2 Eu1 O4 142.98(6) 2_666 .
O1 Eu1 O4 124.12(6) . .
O7 Eu1 O4 73.70(6) 2_766 .
O2W Eu1 O4 77.51(7) . .
O1W Eu1 O4 125.14(7) . .
O5 Eu1 O4 65.13(5) 2_776 .
O6 Eu1 O4 69.76(6) . .
C1 O1 Eu1 130.96(14) . .
C1 O2 Eu1 142.83(15) . 2_666
C8 O4 Eu1 119.67(14) . .
C8 O5 Eu1 121.47(14) . 2_776
C9 O6 Eu1 116.46(13) . .
C9 O7 Eu1 119.11(14) . 2_766
Eu1 O1W H11 116(2) . .
Eu1 O1W H12 123(2) . .
H11 O1W H12 110.1(16) . .
Eu1 O2W H21 125.0(19) . .
Eu1 O2W H22 125.9(19) . .
H21 O2W H22 109.1(16) . .
O3W O3W H31 57.2 2_675 .
O3W O3W H32 51.8 2_675 .
H31 O3W H32 108.9 . .
H33 O3W' H34 108.8 . .
C5 N1 C4 124.8(2) . .
C5 N1 H1 119.4(19) . .
C4 N1 H1 115.8(19) . .
O1 C1 O2 125.6(2) . .
O1 C1 C2 117.23(19) . .
O2 C1 C2 117.2(2) . .
C3 C2 C6 120.7(2) . .
C3 C2 C1 119.2(2) . .
C6 C2 C1 120.06(19) . .
C2 C3 C4 120.3(2) . .
C2 C3 H3 119.8 . .
C4 C3 H3 119.8 . .
O3 C4 N1 119.5(2) . .
O3 C4 C3 124.5(2) . .
N1 C4 C3 116.0(2) . .
N1 C5 C6 118.8(2) . .
N1 C5 C7 117.6(2) . .
C6 C5 C7 123.6(2) . .
C5 C6 C2 119.4(2) . .
C5 C6 H6 120.3 . .
C2 C6 H6 120.3 . .
C5 C7 H7A 109.5 . .
C5 C7 H7B 109.5 . .
H7A C7 H7B 109.5 . .
C5 C7 H7C 109.5 . .
H7A C7 H7C 109.5 . .
H7B C7 H7C 109.5 . .
O4 C8 O5 126.8(2) . .
O4 C8 C8 117.4(2) . 2_776
O5 C8 C8 115.8(2) . 2_776
O7 C9 O6 125.9(2) . .
O7 C9 C9 116.8(2) . 2_766
O6 C9 C9 117.3(2) . 2_766
O7 C9 Eu1 40.94(10) . 2_766
O6 C9 Eu1 163.40(15) . 2_766
C9 C9 Eu1 76.84(15) 2_766 2_766

loop_
_geom_bond_atom_site_label_1
_geom_bond_atom_site_label_2
_geom_bond_distance
_geom_bond_site_symmetry_2
Eu1 O2 2.3338(16) 2_666
Eu1 O1 2.3759(16) .
Eu1 O7 2.4015(16) 2_766
Eu1 O2W 2.4123(16) .
Eu1 O1W 2.4145(17) .
Eu1 O5 2.4517(16) 2_776
Eu1 O6 2.4641(15) .
Eu1 O4 2.4997(17) .
O1 C1 1.253(3) .
O2 C1 1.259(3) .
O2 Eu1 2.3338(16) 2_666
O3 C4 1.266(3) .
O4 C8 1.244(3) .
O5 C8 1.267(3) .
O5 Eu1 2.4517(16) 2_776
O6 C9 1.257(3) .
O7 C9 1.251(3) .
O7 Eu1 2.4015(16) 2_766
O1W H11 0.829(10) .
O1W H12 0.840(10) .
O2W H21 0.842(10) .
O2W H22 0.838(10) .
O3W O3W 1.723(10) 2_675
O3W H31 0.8400 .
O3W H32 0.8400 .
O3W' H33 0.8400 .
O3W' H34 0.8400 .
N1 C5 1.369(3) .
N1 C4 1.375(3) .
N1 H1 0.874(10) .
C1 C2 1.518(3) .
C2 C3 1.375(3) .
C2 C6 1.410(3) .
C3 C4 1.427(3) .
C3 H3 0.9300 .
C5 C6 1.372(3) .
C5 C7 1.502(3) .
C6 H6 0.9300 .
C7 H7A 0.9600 .
C7 H7B 0.9600 .
C7 H7C 0.9600 .
C8 C8 1.541(4) 2_776
C9 C9 1.558(4) 2_766
C9 Eu1 3.202(2) 2_766

loop_
_geom_hbond_atom_site_label_D
_geom_hbond_atom_site_label_H
_geom_hbond_atom_site_label_A
_geom_hbond_distance_DH
_geom_hbond_distance_HA
_geom_hbond_distance_DA
_geom_hbond_angle_DHA
_geom_hbond_site_symmetry_A
O1W H11 O3W 0.829(10) 2.019(18) 2.781(5) 153(3) 1_556
O1W H11 O3W' 0.829(10) 1.767(16) 2.565(6) 161(3) 1_556
O1W H12 O5 0.840(10) 1.969(11) 2.805(2) 173(3) 1_455
O2W H21 O3 0.842(10) 1.911(11) 2.750(2) 174(3) 1_656
O2W H22 O3 0.838(10) 1.949(13) 2.763(3) 164(3) 2_676
O3W H31 O3 0.84 2.20 2.978(6) 153.9 .
O3W H32 O3 0.84 2.28 3.062(6) 154.1 2_675
O3W' H33 O3 0.84 1.98 2.781(6) 159.0 .
O3W' H34 O2 0.84 2.21 3.007(7) 159.6 2_665
N1 H1 O6 0.874(10) 2.163(11) 3.028(2) 171(3) 1_454

loop_
_geom_torsion_atom_site_label_1
_geom_torsion_atom_site_label_2
_geom_torsion_atom_site_label_3
_geom_torsion_atom_site_label_4
_geom_torsion
_geom_torsion_site_symmetry_1
_geom_torsion_site_symmetry_4
O2 Eu1 O1 C1 -61.3(2) 2_666 .
O7 Eu1 O1 C1 41.16(19) 2_766 .
O2W Eu1 O1 C1 -134.65(19) . .
O1W Eu1 O1 C1 -141.3(2) . .
O5 Eu1 O1 C1 141.1(2) 2_776 .
O6 Eu1 O1 C1 4.5(2) . .
O4 Eu1 O1 C1 95.6(2) . .
O2 Eu1 O4 C8 -177.15(15) 2_666 .
O1 Eu1 O4 C8 43.5(2) . .
O7 Eu1 O4 C8 97.06(18) 2_766 .
O2W Eu1 O4 C8 -113.04(19) . .
O1W Eu1 O4 C8 -53.3(2) . .
O5 Eu1 O4 C8 -6.05(17) 2_776 .
O6 Eu1 O4 C8 168.37(19) . .
O2 Eu1 O6 C9 123.12(17) 2_666 .
O1 Eu1 O6 C9 52.21(18) . .
O7 Eu1 O6 C9 14.33(15) 2_766 .
O2W Eu1 O6 C9 -147.79(17) . .
O1W Eu1 O6 C9 172.97(15) . .
O5 Eu1 O6 C9 -58.77(18) 2_776 .
O4 Eu1 O6 C9 -65.87(16) . .
Eu1 O1 C1 O2 32.2(3) . .
Eu1 O1 C1 C2 -147.02(15) . .
Eu1 O2 C1 O1 83.5(3) 2_666 .
Eu1 O2 C1 C2 -97.3(3) 2_666 .
O1 C1 C2 C3 -17.6(3) . .
O2 C1 C2 C3 163.1(2) . .
O1 C1 C2 C6 162.4(2) . .
O2 C1 C2 C6 -16.9(3) . .
C6 C2 C3 C4 1.3(4) . .
C1 C2 C3 C4 -178.6(2) . .
C5 N1 C4 O3 -180.0(3) . .
C5 N1 C4 C3 0.7(4) . .
C2 C3 C4 O3 179.1(3) . .
C2 C3 C4 N1 -1.6(4) . .
C4 N1 C5 C6 0.5(4) . .
C4 N1 C5 C7 -179.5(2) . .
N1 C5 C6 C2 -0.8(4) . .
C7 C5 C6 C2 179.2(2) . .
C3 C2 C6 C5 -0.1(4) . .
C1 C2 C6 C5 179.9(2) . .
Eu1 O4 C8 O5 -174.70(18) . .
Eu1 O4 C8 C8 5.9(3) . 2_776
Eu1 O5 C8 O4 -174.10(19) 2_776 .
Eu1 O5 C8 C8 5.3(3) 2_776 2_776
Eu1 O7 C9 O6 166.08(18) 2_766 .
Eu1 O7 C9 C9 -13.9(3) 2_766 2_766
Eu1 O6 C9 O7 166.77(18) . .
Eu1 O6 C9 C9 -13.2(3) . 2_766
Eu1 O6 C9 Eu1 -159.7(5) . 2_766
